data_7202067
loop_
_publ_author_name
'Adarsh, N. N.'
'Kumar, D. Krishna'
'Dastidar, Parthasarathi'

_publ_section_title
;
 Zn(II) metal--organic frameworks (MOFs) derived from a
 bis-pyridyl-bis-urea ligand: effects of crystallization solvents on
 the structures and anion binding properties
;
_journal_issue 11
_journal_name_full CrystEngComm
_journal_page_first 1565
_journal_paper_doi 10.1039/b803410a
_journal_volume 10
_journal_year 2008
_chemical_formula_sum 'C14 H16 N6 O2'
_chemical_formula_weight 300.33
_chemical_name_systematic
;
?
;
_space_group_IT_number 14
_symmetry_cell_setting monoclinic
_symmetry_space_group_name_Hall '-P 2ybc'
_symmetry_space_group_name_H-M 'P 1 21/c 1'
_atom_sites_solution_hydrogens geom
_atom_sites_solution_primary direct
_atom_sites_solution_secondary difmap
_audit_creation_method SHELXL-97
_cell_angle_alpha 90.00
_cell_angle_beta 112.927(5)
_cell_angle_gamma 90.00
_cell_formula_units_Z 2
_cell_length_a 8.593(2)
_cell_length_b 8.850(3)
_cell_length_c 9.927(3)
_cell_measurement_temperature 298(2)
_cell_volume 695.3(4)
_computing_cell_refinement 'BRUKER AXS SMART 3'
_computing_data_collection 'BRUKER AXS SMART 3'
_computing_data_reduction 'BRUKER AXS SAINT'
_computing_molecular_graphics 'BRUKER SHELXTL'
_computing_publication_material 'MERCURY 1.4'
_computing_structure_refinement 'SHELXL-97 (Sheldrick, 1997)'
_computing_structure_solution 'SHELXS-97 (Sheldrick, 1990)'
_diffrn_ambient_temperature 298(2)
_diffrn_detector_area_resol_mean 3
_diffrn_measured_fraction_theta_full 0.987
_diffrn_measured_fraction_theta_max 0.987
_diffrn_measurement_device_type 'BRUKER CCD AREA DETECTOR'
_diffrn_measurement_method 'PHI-OMEGA SCAN'
_diffrn_radiation_monochromator graphite
_diffrn_radiation_source 'fine-focus sealed tube'
_diffrn_radiation_type MoK\a
_diffrn_radiation_wavelength 0.71073
_diffrn_reflns_av_R_equivalents 0.0212
_diffrn_reflns_av_sigmaI/netI 0.0287
_diffrn_reflns_limit_h_max 10
_diffrn_reflns_limit_h_min -9
_diffrn_reflns_limit_k_max 10
_diffrn_reflns_limit_k_min -11
_diffrn_reflns_limit_l_max 9
_diffrn_reflns_limit_l_min -12
_diffrn_reflns_number 3931
_diffrn_reflns_theta_full 26.99
_diffrn_reflns_theta_max 26.99
_diffrn_reflns_theta_min 2.57
_exptl_absorpt_coefficient_mu 0.102
_exptl_absorpt_correction_T_max 0.9819
_exptl_absorpt_correction_T_min 0.9547
_exptl_absorpt_correction_type multi-scan
_exptl_absorpt_process_details SADABS
_exptl_crystal_colour GOLDEN-YELLOW
_exptl_crystal_density_diffrn 1.434
_exptl_crystal_density_method 'not measured'
_exptl_crystal_description BLOCK
_exptl_crystal_F_000 316
_exptl_crystal_size_max 0.46
_exptl_crystal_size_mid 0.34
_exptl_crystal_size_min 0.18
_refine_diff_density_max 0.183
_refine_diff_density_min -0.163
_refine_diff_density_rms 0.035
_refine_ls_extinction_method none
_refine_ls_goodness_of_fit_ref 1.046
_refine_ls_hydrogen_treatment mixed
_refine_ls_matrix_type full
_refine_ls_number_parameters 132
_refine_ls_number_reflns 1495
_refine_ls_number_restraints 0
_refine_ls_restrained_S_all 1.046
_refine_ls_R_factor_all 0.0530
_refine_ls_R_factor_gt 0.0405
_refine_ls_shift/su_max 0.000
_refine_ls_shift/su_mean 0.000
_refine_ls_structure_factor_coef Fsqd
_refine_ls_weighting_details 'calc w=1/[\s^2^(Fo^2^)+(0.0607P)^2^+0.0521P] where P=(Fo^2^+2Fc^2^)/3'
_refine_ls_weighting_scheme calc
_refine_ls_wR_factor_gt 0.1042
_refine_ls_wR_factor_ref 0.1112
_reflns_number_gt 1183
_reflns_number_total 1495
_reflns_threshold_expression >2sigma(I)
_cod_data_source_file b803410a.txt
_cod_data_source_block an0261m
_cod_depositor_comments
;
The following automatic conversions were performed:
'_symmetry_cell_setting' value 'MONOCLINIC' changed to 'monoclinic'
according to '/home/saulius/struct/CIF-dictionaries/cif_core.dic'
dictionary named 'cif_core.dic' version 2.4.1 from
2010-06-29.

'_exptl_absorpt_correction_type' value 'MULTI-SCAN' changed
to 'multi-scan' according to
'/home/saulius/struct/CIF-dictionaries/cif_core.dic' dictionary named
'cif_core.dic' version 2.4.1 from 2010-06-29.

Automatic conversion script
Id: cif_fix_enum 1527 2010-12-29 10:47:43Z saulius 
;
_cod_original_cell_volume 695.3(3)
_cod_original_sg_symbol_H-M P2(1)/C
_cod_database_code 7202067

loop_
_symmetry_equiv_pos_as_xyz
'x, y, z'
'-x, y+1/2, -z+1/2'
'-x, -y, -z'
'x, -y-1/2, z-1/2'

loop_
_atom_site_label
_atom_site_type_symbol
_atom_site_fract_x
_atom_site_fract_y
_atom_site_fract_z
_atom_site_U_iso_or_equiv
_atom_site_adp_type
_atom_site_occupancy
_atom_site_symmetry_multiplicity
_atom_site_calc_flag
_atom_site_refinement_flags
_atom_site_disorder_assembly
_atom_site_disorder_group
N1 N 1.02558(16) -0.21055(14) 0.62888(14) 0.0433(3) Uani 1 1 d . . .
C2 C 0.95846(18) -0.08489(16) 0.65753(16) 0.0388(4) Uani 1 1 d . . .
C3 C 0.81010(16) -0.01756(15) 0.56028(14) 0.0334(3) Uani 1 1 d . . .
C4 C 0.72839(19) -0.08823(17) 0.42614(16) 0.0397(4) Uani 1 1 d . . .
C5 C 0.8001(2) -0.21588(17) 0.39479(18) 0.0432(4) Uani 1 1 d . . .
C6 C 0.9465(2) -0.27308(17) 0.49734(18) 0.0444(4) Uani 1 1 d . . .
N7 N 0.75277(15) 0.11148(14) 0.60727(13) 0.0393(3) Uani 1 1 d . . .
C8 C 0.63087(18) 0.21102(15) 0.52065(15) 0.0352(3) Uani 1 1 d . . .
O9 O 0.56167(14) 0.20090(13) 0.38793(11) 0.0495(3) Uani 1 1 d . . .
N10 N 0.59639(17) 0.32198(14) 0.59827(15) 0.0422(4) Uani 1 1 d . . .
C11 C 0.46608(19) 0.43331(17) 0.52786(17) 0.0406(4) Uani 1 1 d . . .
H2 H 1.0198(19) -0.0379(17) 0.7541(18) 0.043(4) Uiso 1 1 d . . .
H4 H 0.6263(19) -0.0497(18) 0.3598(17) 0.044(4) Uiso 1 1 d . . .
H5 H 0.749(2) -0.2610(19) 0.3059(19) 0.048(5) Uiso 1 1 d . . .
H6 H 0.999(2) -0.3637(19) 0.4783(18) 0.049(4) Uiso 1 1 d . . .
H7 H 0.813(2) 0.142(2) 0.695(2) 0.050(5) Uiso 1 1 d . . .
H10 H 0.628(2) 0.3145(19) 0.687(2) 0.049(5) Uiso 1 1 d . . .
H11A H 0.3719(19) 0.3902(17) 0.4462(17) 0.040(4) Uiso 1 1 d . . .
H11B H 0.4205(19) 0.4697(18) 0.6016(17) 0.044(4) Uiso 1 1 d . . .

loop_
_atom_site_aniso_label
_atom_site_aniso_U_11
_atom_site_aniso_U_22
_atom_site_aniso_U_33
_atom_site_aniso_U_23
_atom_site_aniso_U_13
_atom_site_aniso_U_12
N1 0.0444(7) 0.0408(7) 0.0415(7) 0.0079(5) 0.0134(6) 0.0065(5)
C2 0.0402(8) 0.0397(8) 0.0326(8) 0.0034(6) 0.0100(6) -0.0005(6)
C3 0.0343(7) 0.0325(7) 0.0327(7) 0.0050(5) 0.0123(6) -0.0025(5)
C4 0.0379(8) 0.0380(8) 0.0366(8) 0.0036(6) 0.0071(7) -0.0020(6)
C5 0.0516(9) 0.0366(8) 0.0376(9) -0.0021(6) 0.0132(7) -0.0063(7)
C6 0.0538(10) 0.0342(8) 0.0465(10) 0.0025(7) 0.0207(8) 0.0017(7)
N7 0.0414(7) 0.0380(7) 0.0297(7) -0.0002(5) 0.0044(6) 0.0033(5)
C8 0.0354(7) 0.0367(8) 0.0319(8) 0.0036(6) 0.0114(6) -0.0009(6)
O9 0.0531(7) 0.0596(7) 0.0292(6) 0.0025(5) 0.0089(5) 0.0168(5)
N10 0.0530(8) 0.0397(7) 0.0296(7) 0.0044(5) 0.0114(6) 0.0085(6)
C11 0.0414(8) 0.0411(8) 0.0390(8) 0.0015(6) 0.0153(7) 0.0045(7)

loop_
_atom_type_symbol
_atom_type_description
_atom_type_scat_dispersion_real
_atom_type_scat_dispersion_imag
_atom_type_scat_source
C C 0.0033 0.0016 'International Tables Vol C Tables 4.2.6.8 and 6.1.1.4'
H H 0.0000 0.0000 'International Tables Vol C Tables 4.2.6.8 and 6.1.1.4'
N N 0.0061 0.0033 'International Tables Vol C Tables 4.2.6.8 and 6.1.1.4'
O O 0.0106 0.0060 'International Tables Vol C Tables 4.2.6.8 and 6.1.1.4'

loop_
_geom_angle_atom_site_label_1
_geom_angle_atom_site_label_2
_geom_angle_atom_site_label_3
_geom_angle
_geom_angle_site_symmetry_1
_geom_angle_site_symmetry_3
_geom_angle_publ_flag
C2 N1 C6 117.19(13) . . ?
N1 C2 C3 124.21(14) . . ?
N1 C2 H2 116.5(9) . . ?
C3 C2 H2 119.3(9) . . ?
C4 C3 N7 125.25(13) . . ?
C4 C3 C2 117.05(13) . . ?
N7 C3 C2 117.66(12) . . ?
C5 C4 C3 118.81(14) . . ?
C5 C4 H4 121.3(10) . . ?
C3 C4 H4 119.9(10) . . ?
C6 C5 C4 119.77(15) . . ?
C6 C5 H5 120.9(11) . . ?
C4 C5 H5 119.3(11) . . ?
N1 C6 C5 122.93(15) . . ?
N1 C6 H6 115.6(10) . . ?
C5 C6 H6 121.4(10) . . ?
C8 N7 C3 126.50(12) . . ?
C8 N7 H7 116.0(12) . . ?
C3 N7 H7 116.3(12) . . ?
O9 C8 N10 123.15(13) . . ?
O9 C8 N7 123.90(13) . . ?
N10 C8 N7 112.95(13) . . ?
C8 N10 C11 121.26(13) . . ?
C8 N10 H10 120.1(12) . . ?
C11 N10 H10 116.5(12) . . ?
N10 C11 C11 111.78(16) . 3_666 ?
N10 C11 H11A 111.8(9) . . ?
C11 C11 H11A 108.4(9) 3_666 . ?
N10 C11 H11B 108.2(9) . . ?
C11 C11 H11B 109.3(9) 3_666 . ?
H11A C11 H11B 107.3(12) . . ?

loop_
_geom_bond_atom_site_label_1
_geom_bond_atom_site_label_2
_geom_bond_distance
_geom_bond_site_symmetry_2
_geom_bond_publ_flag
N1 C2 1.333(2) . ?
N1 C6 1.335(2) . ?
C2 C3 1.3976(19) . ?
C2 H2 0.987(16) . ?
C3 C4 1.389(2) . ?
C3 N7 1.3941(19) . ?
C4 C5 1.379(2) . ?
C4 H4 0.932(15) . ?
C5 C6 1.371(2) . ?
C5 H5 0.910(18) . ?
C6 H6 0.975(17) . ?
N7 C8 1.3824(18) . ?
N7 H7 0.868(18) . ?
C8 O9 1.2195(17) . ?
C8 N10 1.3504(19) . ?
N10 C11 1.4503(19) . ?
N10 H10 0.816(18) . ?
C11 C11 1.513(3) 3_666 ?
C11 H11A 0.973(16) . ?
C11 H11B 1.008(16) . ?

loop_
_geom_hbond_atom_site_label_D
_geom_hbond_atom_site_label_H
_geom_hbond_atom_site_label_A
_geom_hbond_distance_DH
_geom_hbond_distance_HA
_geom_hbond_distance_DA
_geom_hbond_angle_DHA
_geom_hbond_site_symmetry_A
N7 H7 N1 0.868(18) 2.186(19) 3.0138(18) 159.2(16) 2_756
N10 H10 O9 0.816(18) 2.284(18) 3.011(2) 148.7(17) 4_566
